data_2015799
loop_
_publ_author_name
'Cunico, Wilson'
'Capri, Liliane R.'
'Gomez, C. R. B.'
'Wardell, Solange M. S. V.'
'Low, John N.'
'Glidewell, Christopher'

_publ_section_title
;
 Five symmetrically substituted 2-aryl-3-benzyl-1,3-thiazolidin-4-ones:
 supramolecular structures in zero, one and two dimensions
;
_journal_coeditor_code GG3061
_journal_issue 2
_journal_name_full 'Acta Crystallographica Section C'
_journal_page_first o102
_journal_page_last o107
_journal_paper_doi 10.1107/S0108270106055272
_journal_volume 63
_journal_year 2007
_chemical_formula_iupac 'C18 H19 N O3 S'
_chemical_formula_moiety 'C18 H19 N O3 S'
_chemical_formula_sum 'C18 H19 N O3 S'
_chemical_formula_weight 329.42
_chemical_name_systematic
;
3-(4-methoxybenzyl)-2-(4-methoxyphenyl)-1,3-thiazolidin-4-one
;
_space_group_IT_number 14
_symmetry_cell_setting monoclinic
_symmetry_space_group_name_Hall '-P 2ybc'
_symmetry_space_group_name_H-M 'P 1 21/c 1'
_atom_sites_solution_hydrogens geom
_atom_sites_solution_primary direct
_atom_sites_solution_secondary difmap
_cell_angle_alpha 90.00
_cell_angle_beta 95.335(3)
_cell_angle_gamma 90.00
_cell_formula_units_Z 4
_cell_length_a 4.6687(4)
_cell_length_b 9.6210(8)
_cell_length_c 35.478(3)
_cell_measurement_reflns_used 3026
_cell_measurement_temperature 120(2)
_cell_measurement_theta_max 27.59
_cell_measurement_theta_min 3.13
_cell_volume 1586.7(2)
_computing_cell_refinement 'DENZO (Otwinowski & Minor, 1997) and COLLECT'
_computing_data_collection 'COLLECT (Hooft, 1999)'
_computing_data_reduction 'DENZO and COLLECT'
_computing_molecular_graphics 'PLATON (Spek, 2003)'
_computing_publication_material 'SHELXL97 and PRPKAPPA (Ferguson, 1999)'
_computing_structure_refinement 'OSCAIL and SHELXL97 (Sheldrick, 1997)'
_computing_structure_solution 'OSCAIL (McArdle, 2003) and SHELXS97 (Sheldrick, 1997)'
_diffrn_ambient_temperature 120(2)
_diffrn_detector_area_resol_mean 9.091
_diffrn_measured_fraction_theta_full 0.853
_diffrn_measured_fraction_theta_max 0.826
_diffrn_measurement_device_type 'Bruker--Nonius KappaCCD'
_diffrn_measurement_method '\f and \w scans'
_diffrn_radiation_monochromator graphite
_diffrn_radiation_source 'Bruker-Nonius FR591 rotating anode'
_diffrn_radiation_type 'Mo K\a'
_diffrn_radiation_wavelength 0.71073
_diffrn_reflns_av_R_equivalents 0.0340
_diffrn_reflns_av_sigmaI/netI 0.0462
_diffrn_reflns_limit_h_max 6
_diffrn_reflns_limit_h_min -5
_diffrn_reflns_limit_k_max 12
_diffrn_reflns_limit_k_min -12
_diffrn_reflns_limit_l_max 45
_diffrn_reflns_limit_l_min -46
_diffrn_reflns_number 7975
_diffrn_reflns_theta_full 25.00
_diffrn_reflns_theta_max 27.59
_diffrn_reflns_theta_min 3.13
_diffrn_standards_decay_% 0
_exptl_absorpt_coefficient_mu 0.219
_exptl_absorpt_correction_T_max 0.985
_exptl_absorpt_correction_T_min 0.942
_exptl_absorpt_correction_type multi-scan
_exptl_absorpt_process_details '(SADABS; Sheldrick, 2003)'
_exptl_crystal_colour colourless
_exptl_crystal_density_diffrn 1.379
_exptl_crystal_density_method 'not measured'
_exptl_crystal_description plate
_exptl_crystal_F_000 696
_exptl_crystal_size_max 0.32
_exptl_crystal_size_mid 0.15
_exptl_crystal_size_min 0.07
_refine_diff_density_max 0.520
_refine_diff_density_min -0.433
_refine_ls_extinction_method none
_refine_ls_goodness_of_fit_ref 1.103
_refine_ls_hydrogen_treatment constr
_refine_ls_matrix_type full
_refine_ls_number_parameters 210
_refine_ls_number_reflns 3026
_refine_ls_number_restraints 0
_refine_ls_restrained_S_all 1.103
_refine_ls_R_factor_all 0.0786
_refine_ls_R_factor_gt 0.0610
_refine_ls_shift/su_max 0.000
_refine_ls_shift/su_mean 0.000
_refine_ls_structure_factor_coef Fsqd
_refine_ls_weighting_details 'w=1/[\s^2^(Fo^2^)+(0.1489P)^2^+1.6071P] where P=(Fo^2^+2Fc^2^)/3'
_refine_ls_weighting_scheme calc
_refine_ls_wR_factor_gt 0.2076
_refine_ls_wR_factor_ref 0.2389
_reflns_number_gt 2470
_reflns_number_total 3026
_reflns_threshold_expression I>2\s(I)
_cod_data_source_file gg3061.cif
_cod_data_source_block III
_cod_original_sg_symbol_H-M 'P 21/c'
_cod_database_code 2015799
_cod_database_fobs_code 2015799

loop_
_symmetry_equiv_pos_as_xyz
'x, y, z'
'-x, y+1/2, -z+1/2'
'-x, -y, -z'
'x, -y+1/2, z+1/2'

loop_
_atom_site_type_symbol
_atom_site_label
_atom_site_fract_x
_atom_site_fract_y
_atom_site_fract_z
_atom_site_U_iso_or_equiv
_atom_site_adp_type
_atom_site_calc_flag
_atom_site_refinement_flags
_atom_site_occupancy
S S1 0.66774(18) 0.06878(9) 0.36674(2) 0.0260(3) Uani d . 1
C C2 0.5801(7) 0.2531(4) 0.36097(9) 0.0217(7) Uani d . 1
C C21 0.4458(7) 0.2853(4) 0.32152(9) 0.0218(7) Uani d . 1
C C22 0.5438(7) 0.3974(4) 0.30115(9) 0.0256(7) Uani d . 1
C C23 0.4199(7) 0.4292(4) 0.26511(10) 0.0266(8) Uani d . 1
C C24 0.1979(7) 0.3465(4) 0.24831(9) 0.0252(7) Uani d . 1
O O24 0.0895(6) 0.3860(3) 0.21274(7) 0.0321(6) Uani d . 1
C C241 -0.1270(8) 0.3016(4) 0.19353(9) 0.0344(9) Uani d . 1
C C25 0.1011(7) 0.2333(4) 0.26778(9) 0.0255(7) Uani d . 1
C C26 0.2236(7) 0.2037(4) 0.30407(9) 0.0235(7) Uani d . 1
N N3 0.3882(6) 0.2834(3) 0.39034(7) 0.0229(6) Uani d . 1
C C37 0.2748(7) 0.4247(4) 0.39350(9) 0.0258(7) Uani d . 1
C C31 0.4999(7) 0.5287(4) 0.40836(9) 0.0224(7) Uani d . 1
C C32 0.6091(7) 0.5292(4) 0.44588(9) 0.0237(7) Uani d . 1
C C33 0.8111(7) 0.6271(3) 0.46036(8) 0.0230(7) Uani d . 1
C C34 0.9067(7) 0.7255(3) 0.43591(9) 0.0223(7) Uani d . 1
O O34 1.0994(5) 0.8288(3) 0.44665(7) 0.0309(6) Uani d . 1
C C341 1.2048(8) 0.8373(4) 0.48554(10) 0.0342(9) Uani d . 1
C C35 0.8028(8) 0.7257(4) 0.39797(9) 0.0265(7) Uani d . 1
C C36 0.6013(7) 0.6298(4) 0.38458(9) 0.0251(7) Uani d . 1
C C4 0.3757(7) 0.1912(4) 0.41875(9) 0.0274(8) Uani d . 1
O O4 0.2389(6) 0.2101(3) 0.44638(7) 0.0356(7) Uani d . 1
C C5 0.5527(8) 0.0618(4) 0.41413(9) 0.0273(8) Uani d . 1
H H2 0.7602 0.3089 0.3660 0.026 Uiso calc R 1
H H22 0.6981 0.4527 0.3122 0.031 Uiso calc R 1
H H23 0.4860 0.5071 0.2519 0.032 Uiso calc R 1
H H24A -0.0500 0.2084 0.1898 0.052 Uiso calc R 1
H H24B -0.1886 0.3430 0.1689 0.052 Uiso calc R 1
H H24C -0.2920 0.2954 0.2086 0.052 Uiso calc R 1
H H25 -0.0486 0.1762 0.2563 0.031 Uiso calc R 1
H H26 0.1552 0.1264 0.3173 0.028 Uiso calc R 1
H H37A 0.1188 0.4231 0.4106 0.031 Uiso calc R 1
H H37B 0.1902 0.4555 0.3682 0.031 Uiso calc R 1
H H32 0.5446 0.4607 0.4624 0.028 Uiso calc R 1
H H33 0.8814 0.6263 0.4864 0.028 Uiso calc R 1
H H34A 1.3336 0.9174 0.4894 0.051 Uiso calc R 1
H H34B 1.3104 0.7521 0.4930 0.051 Uiso calc R 1
H H34C 1.0428 0.8481 0.5010 0.051 Uiso calc R 1
H H35 0.8715 0.7924 0.3812 0.032 Uiso calc R 1
H H36 0.5292 0.6321 0.3587 0.030 Uiso calc R 1
H H51 0.7214 0.0599 0.4332 0.033 Uiso calc R 1
H H52 0.4357 -0.0225 0.4173 0.033 Uiso calc R 1

loop_
_atom_site_aniso_label
_atom_site_aniso_U_11
_atom_site_aniso_U_22
_atom_site_aniso_U_33
_atom_site_aniso_U_12
_atom_site_aniso_U_13
_atom_site_aniso_U_23
S1 0.0323(5) 0.0259(5) 0.0203(4) 0.0026(3) 0.0049(3) 0.0006(3)
C2 0.0197(15) 0.0243(18) 0.0213(14) -0.0007(13) 0.0038(11) 0.0019(12)
C21 0.0213(15) 0.0233(18) 0.0212(14) 0.0033(13) 0.0042(11) -0.0003(12)
C22 0.0261(17) 0.0242(18) 0.0273(16) -0.0011(14) 0.0072(13) -0.0043(13)
C23 0.0280(18) 0.0235(18) 0.0296(16) 0.0013(14) 0.0086(13) 0.0051(13)
C24 0.0294(17) 0.0263(19) 0.0203(15) 0.0069(14) 0.0044(12) 0.0012(12)
O24 0.0386(14) 0.0322(15) 0.0254(12) 0.0023(12) 0.0021(10) 0.0081(10)
C241 0.038(2) 0.045(2) 0.0197(15) 0.0054(18) -0.0001(13) -0.0019(15)
C25 0.0250(16) 0.0275(19) 0.0242(16) -0.0016(14) 0.0031(12) -0.0023(13)
C26 0.0267(16) 0.0232(17) 0.0213(14) -0.0024(14) 0.0049(12) -0.0002(12)
N3 0.0236(14) 0.0245(16) 0.0206(12) -0.0022(11) 0.0025(10) -0.0028(10)
C37 0.0241(17) 0.028(2) 0.0244(15) 0.0014(14) -0.0004(12) -0.0043(13)
C31 0.0192(15) 0.0231(17) 0.0250(15) 0.0020(13) 0.0028(12) -0.0041(12)
C32 0.0260(16) 0.0243(18) 0.0216(15) -0.0071(14) 0.0068(12) -0.0014(12)
C33 0.0275(17) 0.0254(18) 0.0159(13) -0.0037(14) -0.0001(11) -0.0016(12)
C34 0.0237(16) 0.0161(17) 0.0279(16) -0.0028(13) 0.0059(12) -0.0042(12)
O34 0.0385(14) 0.0278(14) 0.0268(12) -0.0138(11) 0.0056(10) -0.0027(10)
C341 0.036(2) 0.038(2) 0.0292(18) -0.0166(17) 0.0054(14) -0.0083(15)
C35 0.0370(19) 0.0199(18) 0.0233(15) -0.0007(15) 0.0070(13) 0.0018(12)
C36 0.0319(17) 0.0239(18) 0.0191(14) 0.0066(14) -0.0001(12) -0.0026(12)
C4 0.0302(17) 0.030(2) 0.0221(15) -0.0105(15) 0.0051(12) -0.0059(13)
O4 0.0402(15) 0.0424(17) 0.0261(12) -0.0077(13) 0.0139(10) -0.0077(11)
C5 0.0329(18) 0.029(2) 0.0216(15) -0.0044(15) 0.0088(13) 0.0008(13)

loop_
_atom_type_symbol
_atom_type_description
_atom_type_scat_dispersion_real
_atom_type_scat_dispersion_imag
_atom_type_scat_source
C C 0.0033 0.0016 'International Tables Vol C Tables 4.2.6.8 and 6.1.1.4'
H H 0.0000 0.0000 'International Tables Vol C Tables 4.2.6.8 and 6.1.1.4'
N N 0.0061 0.0033 'International Tables Vol C Tables 4.2.6.8 and 6.1.1.4'
O O 0.0106 0.0060 'International Tables Vol C Tables 4.2.6.8 and 6.1.1.4'
S S 0.1246 0.1234 'International Tables Vol C Tables 4.2.6.8 and 6.1.1.4'

loop_
_geom_angle_atom_site_label_1
_geom_angle_atom_site_label_2
_geom_angle_atom_site_label_3
_geom_angle
_geom_angle_publ_flag
C5 S1 C2 93.28(15) no
N3 C2 C21 112.9(3) no
N3 C2 S1 105.0(2) no
C21 C2 S1 111.9(2) no
N3 C2 H2 109.0 no
C21 C2 H2 109.0 no
S1 C2 H2 109.0 no
C22 C21 C26 118.0(3) no
C22 C21 C2 120.6(3) no
C26 C21 C2 121.4(3) no
C23 C22 C21 121.2(3) no
C23 C22 H22 119.4 no
C21 C22 H22 119.4 no
C22 C23 C24 119.8(3) no
C22 C23 H23 120.1 no
C24 C23 H23 120.1 no
O24 C24 C25 124.5(3) no
O24 C24 C23 115.6(3) no
C25 C24 C23 119.9(3) no
C24 O24 C241 118.0(3) no
O24 C241 H24A 109.5 no
O24 C241 H24B 109.5 no
H24A C241 H24B 109.5 no
O24 C241 H24C 109.5 no
H24A C241 H24C 109.5 no
H24B C241 H24C 109.5 no
C24 C25 C26 119.8(3) no
C24 C25 H25 120.1 no
C26 C25 H25 120.1 no
C25 C26 C21 121.3(3) no
C25 C26 H26 119.3 no
C21 C26 H26 119.3 no
C4 N3 C2 118.2(3) no
C4 N3 C37 120.8(3) no
C2 N3 C37 119.2(3) no
N3 C37 C31 113.3(3) no
N3 C37 H37A 108.9 no
C31 C37 H37A 108.9 no
N3 C37 H37B 108.9 no
C31 C37 H37B 108.9 no
H37A C37 H37B 107.7 no
C32 C31 C36 117.6(3) no
C32 C31 C37 121.5(3) no
C36 C31 C37 120.9(3) no
C31 C32 C33 122.2(3) no
C31 C32 H32 118.9 no
C33 C32 H32 118.9 no
C34 C33 C32 118.4(3) no
C34 C33 H33 120.8 no
C32 C33 H33 120.8 no
O34 C34 C33 124.2(3) no
O34 C34 C35 115.4(3) no
C33 C34 C35 120.3(3) no
C34 O34 C341 118.0(3) no
O34 C341 H34A 109.5 no
O34 C341 H34B 109.5 no
H34A C341 H34B 109.5 no
O34 C341 H34C 109.5 no
H34A C341 H34C 109.5 no
H34B C341 H34C 109.5 no
C36 C35 C34 120.1(3) no
C36 C35 H35 119.9 no
C34 C35 H35 119.9 no
C35 C36 C31 121.3(3) no
C35 C36 H36 119.4 no
C31 C36 H36 119.4 no
O4 C4 N3 124.0(4) no
O4 C4 C5 122.5(3) no
N3 C4 C5 113.5(3) no
C4 C5 S1 106.4(2) no
C4 C5 H52 110.5 no
S1 C5 H52 110.5 no
C4 C5 H51 110.5 no
S1 C5 H51 110.5 no
H51 C5 H52 108.6 no

loop_
_geom_bond_atom_site_label_1
_geom_bond_atom_site_label_2
_geom_bond_distance
_geom_bond_publ_flag
S1 C5 1.813(3) no
S1 C2 1.827(4) no
C2 N3 1.465(4) no
C2 C21 1.512(4) no
C2 H2 1.00 no
C21 C22 1.398(5) no
C21 C26 1.399(5) no
C22 C23 1.388(5) no
C22 H22 0.95 no
C23 C24 1.395(5) no
C23 H23 0.95 no
C24 O24 1.369(4) no
C24 C25 1.388(5) no
O24 C241 1.420(5) no
C241 H24A 0.98 no
C241 H24B 0.98 no
C241 H24C 0.98 no
C25 C26 1.389(4) no
C25 H25 0.95 no
C26 H26 0.95 no
N3 C4 1.348(4) no
N3 C37 1.467(5) no
C37 C31 1.510(5) no
C37 H37A 0.99 no
C37 H37B 0.99 no
C31 C32 1.381(4) no
C31 C36 1.399(5) no
C32 C33 1.397(5) no
C32 H32 0.95 no
C33 C34 1.385(5) no
C33 H33 0.95 no
C34 O34 1.371(4) no
C34 C35 1.388(4) no
O34 C341 1.424(4) no
C341 H34A 0.98 no
C341 H34B 0.98 no
C341 H34C 0.98 no
C35 C36 1.370(5) no
C35 H35 0.95 no
C36 H36 0.95 no
C4 O4 1.232(4) no
C4 C5 1.511(5) no
C5 H51 0.99 no
C5 H52 0.99 no

loop_
_geom_hbond_atom_site_label_D
_geom_hbond_atom_site_label_H
_geom_hbond_atom_site_label_A
_geom_hbond_site_symmetry_A
_geom_hbond_distance_DH
_geom_hbond_distance_HA
_geom_hbond_distance_DA
_geom_hbond_angle_DHA
_geom_hbond_publ_flag
C5 H52 O34 1_445 0.99 2.43 3.360(5) 156 y
C37 H37A Cg1 1_455 0.99 2.81 3.525(4) 129 y

loop_
_geom_torsion_atom_site_label_1
_geom_torsion_atom_site_label_2
_geom_torsion_atom_site_label_3
_geom_torsion_atom_site_label_4
_geom_torsion
_geom_torsion_publ_flag
C5 S1 C2 N3 -17.4(2) no
C5 S1 C2 C21 -140.2(2) no
N3 C2 C21 C22 109.7(3) no
S1 C2 C21 C22 -132.1(3) no
N3 C2 C21 C26 -71.2(4) no
S1 C2 C21 C26 47.0(4) no
C26 C21 C22 C23 1.7(5) no
C2 C21 C22 C23 -179.1(3) no
C21 C22 C23 C24 -1.6(5) no
C22 C23 C24 O24 -179.9(3) no
C22 C23 C24 C25 0.3(5) no
C25 C24 O24 C241 -3.3(5) no
C23 C24 O24 C241 177.0(3) no
O24 C24 C25 C26 -179.0(3) no
C23 C24 C25 C26 0.7(5) no
C24 C25 C26 C21 -0.5(5) no
C22 C21 C26 C25 -0.7(5) no
C2 C21 C26 C25 -179.8(3) no
C21 C2 N3 C4 137.7(3) no
S1 C2 N3 C4 15.6(3) no
C21 C2 N3 C37 -57.6(4) no
S1 C2 N3 C37 -179.7(2) no
C4 N3 C37 C31 93.6(4) no
C2 N3 C37 C31 -70.7(4) no
N3 C37 C31 C32 -72.7(4) no
N3 C37 C31 C36 108.5(3) no
C36 C31 C32 C33 0.7(5) no
C37 C31 C32 C33 -178.1(3) no
C31 C32 C33 C34 -0.8(5) no
C32 C33 C34 O34 178.5(3) no
C32 C33 C34 C35 -0.1(5) no
C33 C34 O34 C341 -1.1(5) no
C35 C34 O34 C341 177.5(3) no
O34 C34 C35 C36 -177.7(3) no
C33 C34 C35 C36 1.1(5) no
C34 C35 C36 C31 -1.2(5) no
C32 C31 C36 C35 0.3(5) no
C37 C31 C36 C35 179.1(3) no
C2 N3 C4 O4 174.5(3) no
C37 N3 C4 O4 10.0(5) no
C2 N3 C4 C5 -4.1(4) no
C37 N3 C4 C5 -168.6(3) no
O4 C4 C5 S1 171.7(3) no
N3 C4 C5 S1 -9.7(4) no
C2 S1 C5 C4 15.6(3) no

loop_
_cod_related_entry_id
_cod_related_entry_database
_cod_related_entry_code
1 ChemSpider 2766709
